data_4301532
loop_
_publ_author_name
'Florian Kraus'
'J\"urgen C. Aschenbrenner'
'T. Klamroth'
'Nikolaus Korber'

_publ_contact_author_address
;
Institut f\"ur Anorganische Chemie
Universit\"at Regensburg
Universit\"atsstrasse 31
93053 Regensburg
GERMANY
;
_publ_contact_author_email nikolaus.korber@chemie.uni-regensburg.de
_publ_contact_author_fax '+49 941 9431812'
_publ_contact_author_name 'Nikolaus Korber'
_publ_contact_author_phone '+49 941 9434448'
_publ_section_title
;
Hydrogen Polyphosphides P3H23- and P3H32-: Synthesis and Crystal
Structure of K3(P3H2).2.3NH3, Rb3(P3H2).NH3,
[Rb(18-crown-6)]2(P3H3).7.5NH3, and [Cs(18-crown-6)]2(P3H3).7NH3
;
_journal_name_full 'Inorganic Chemistry'
_journal_page_first 1911
_journal_page_last 1919
_journal_paper_doi 10.1021/ic8014546
_journal_volume 48
_journal_year 2009
_chemical_formula_moiety '(K +)3, (H3P3 2-), 2.3(H3N)'
_chemical_formula_sum 'H9 K3 N2.33 P3'
_chemical_formula_weight 251.97
_chemical_melting_point ?
_chemical_name_common 'Potassium dihydrogentriphosphide 2.3 ammoniate'
_chemical_name_systematic 'Trispotassium catena-trans-dihydrogentriphosphide ammonia(1/2.3)'
_space_group_IT_number 167
_symmetry_cell_setting trigonal
_symmetry_Int_Tables_number 167
_symmetry_space_group_name_Hall '-R 3 2"c'
_symmetry_space_group_name_H-M 'R -3 c :H'
_atom_sites_solution_hydrogens geom
_atom_sites_solution_primary direct
_atom_sites_solution_secondary difmap
_audit_creation_method SHELXL-97
_cell_angle_alpha 90.00
_cell_angle_beta 90.00
_cell_angle_gamma 120.00
_cell_formula_units_Z 18
_cell_length_a 9.775(10)
_cell_length_b 9.775(10)
_cell_length_c 57.35(11)
_cell_measurement_temperature 123(2)
_cell_volume 4746(11)
_computing_cell_refinement IPDS
_computing_data_collection 'IPDS (Stoe & Cie, 1998)'
_computing_data_reduction IPDS
_computing_molecular_graphics 'Diamond V 2.1e'
_computing_publication_material 'CIFTAB in SHELXL 97'
_computing_structure_refinement 'SHELXL-97 (Sheldrick, 1997)'
_computing_structure_solution 'SHELXS-97 (Sheldrick, 1990)'
_diffrn_ambient_temperature 123(2)
_diffrn_measured_fraction_theta_full 0.992
_diffrn_measured_fraction_theta_max 0.992
_diffrn_measurement_device_type 'Stoe Imaging Plate Diffraction System'
_diffrn_measurement_method Phi
_diffrn_radiation_monochromator graphite
_diffrn_radiation_probe x-ray
_diffrn_radiation_type MoK\a
_diffrn_radiation_wavelength 0.71073
_diffrn_reflns_av_R_equivalents 0.0570
_diffrn_reflns_av_sigmaI/netI 0.0254
_diffrn_reflns_limit_h_max 10
_diffrn_reflns_limit_h_min -11
_diffrn_reflns_limit_k_max 11
_diffrn_reflns_limit_k_min -10
_diffrn_reflns_limit_l_max 64
_diffrn_reflns_limit_l_min -64
_diffrn_reflns_number 8216
_diffrn_reflns_theta_full 23.97
_diffrn_reflns_theta_max 23.97
_diffrn_reflns_theta_min 2.51
_diffrn_source 'fine-focus sealed tube'
_diffrn_source_type 'Stoe IPDS I'
_diffrn_standards_decay_% 0
_diffrn_standards_interval_count 0
_diffrn_standards_interval_time 0
_diffrn_standards_number 0
_exptl_absorpt_coefficient_mu 1.681
_exptl_absorpt_correction_T_max 0.726
_exptl_absorpt_correction_T_min 0.277
_exptl_absorpt_correction_type empirical
_exptl_absorpt_process_details 'DELrefABS in PLATON'
_exptl_crystal_colour yellow
_exptl_crystal_density_diffrn 1.587
_exptl_crystal_density_meas ?
_exptl_crystal_density_method .
_exptl_crystal_description plate
_exptl_crystal_F_000 2292
_exptl_crystal_size_max 0.4
_exptl_crystal_size_mid 0.2
_exptl_crystal_size_min 0.1
_refine_diff_density_max 3.382
_refine_diff_density_min -0.820
_refine_diff_density_rms 0.271
_refine_ls_extinction_coef 0
_refine_ls_extinction_method none
_refine_ls_goodness_of_fit_ref 1.081
_refine_ls_hydrogen_treatment mixed
_refine_ls_matrix_type full
_refine_ls_number_parameters 56
_refine_ls_number_reflns 829
_refine_ls_number_restraints 1
_refine_ls_restrained_S_all 1.081
_refine_ls_R_factor_all 0.0871
_refine_ls_R_factor_gt 0.0775
_refine_ls_shift/su_max 0.000
_refine_ls_shift/su_mean 0.000
_refine_ls_structure_factor_coef Fsqd
_refine_ls_weighting_details 'calc w=1/[\s^2^(Fo^2^)+(0.1629P)^2^+22.0801P] where P=(Fo^2^+2Fc^2^)/3'
_refine_ls_weighting_scheme calc
_refine_ls_wR_factor_gt 0.1981
_refine_ls_wR_factor_ref 0.2107
_reflns_number_gt 696
_reflns_number_total 829
_reflns_threshold_expression >2sigma(I)
_cod_data_source_file ic8014546_si_002_2.cif
_cod_data_source_block K3(P3H2)_2.3NH3
_cod_depositor_comments
;
The following automatic conversions were performed:

'_chemical_melting_point' value 'not measured' was changed to '?' -
the value is undefined or not given.

Automatic conversion script
Id: cif_fix_values 1646 2011-03-28 12:23:43Z adriana 
;
_cod_original_cell_volume 4746(12)
_cod_original_sg_symbol_H-M 'R -3 c'
_cod_database_code 4301532

loop_
_symmetry_equiv_pos_as_xyz
'x, y, z'
'-y, x-y, z'
'-x+y, -x, z'
'y, x, -z+1/2'
'-x, -x+y, -z+1/2'
'x-y, -y, -z+1/2'
'x+2/3, y+1/3, z+1/3'
'-y+2/3, x-y+1/3, z+1/3'
'-x+y+2/3, -x+1/3, z+1/3'
'y+2/3, x+1/3, -z+5/6'
'-x+2/3, -x+y+1/3, -z+5/6'
'x-y+2/3, -y+1/3, -z+5/6'
'x+1/3, y+2/3, z+2/3'
'-y+1/3, x-y+2/3, z+2/3'
'-x+y+1/3, -x+2/3, z+2/3'
'y+1/3, x+2/3, -z+7/6'
'-x+1/3, -x+y+2/3, -z+7/6'
'x-y+1/3, -y+2/3, -z+7/6'
'-x, -y, -z'
'y, -x+y, -z'
'x-y, x, -z'
'-y, -x, z-1/2'
'x, x-y, z-1/2'
'-x+y, y, z-1/2'
'-x+2/3, -y+1/3, -z+1/3'
'y+2/3, -x+y+1/3, -z+1/3'
'x-y+2/3, x+1/3, -z+1/3'
'-y+2/3, -x+1/3, z-1/6'
'x+2/3, x-y+1/3, z-1/6'
'-x+y+2/3, y+1/3, z-1/6'
'-x+1/3, -y+2/3, -z+2/3'
'y+1/3, -x+y+2/3, -z+2/3'
'x-y+1/3, x+2/3, -z+2/3'
'-y+1/3, -x+2/3, z+1/6'
'x+1/3, x-y+2/3, z+1/6'
'-x+y+1/3, y+2/3, z+1/6'

loop_
_atom_site_label
_atom_site_type_symbol
_atom_site_fract_x
_atom_site_fract_y
_atom_site_fract_z
_atom_site_U_iso_or_equiv
_atom_site_adp_type
_atom_site_occupancy
_atom_site_symmetry_multiplicity
_atom_site_calc_flag
_atom_site_refinement_flags
_atom_site_disorder_assembly
_atom_site_disorder_group
P1 P 0.3642(2) 0.33765(18) 0.05072(3) 0.0214(7) Uani 1 1 d D . .
H1 H 0.336(11) 0.194(6) 0.0470(15) 0.05(3) Uiso 1 1 d D . .
P2 P 0.2414(2) 0.3333 0.0833 0.0206(7) Uani 1 2 d S . .
N1 N 0.1143(8) 0.4283(8) 0.01074(12) 0.0346(16) Uani 1 1 d . . .
H2 H 0.129(11) 0.328(11) 0.0170(14) 0.05(2) Uiso 1 1 d . . .
H3 H 0.065(10) 0.460(10) 0.0201(15) 0.04(2) Uiso 1 1 d . . .
H4 H 0.046(11) 0.350(10) -0.0005(16) 0.04(2) Uiso 1 1 d . . .
N2 N 0.0000 0.0000 0.0000 0.037(4) Uani 1 6 d S . .
K1 K 0.3333 0.6667 0.04608(4) 0.0230(8) Uani 1 3 d S . .
K2 K 0.4238(2) 0.0905(2) 0.0833 0.0210(7) Uani 1 2 d S . .
K3 K 0.0000 0.0000 0.05437(5) 0.0240(8) Uani 1 3 d S . .
K4 K 0.6667 0.3333 0.02115(4) 0.0231(8) Uani 1 3 d S . .

loop_
_atom_site_aniso_label
_atom_site_aniso_U_11
_atom_site_aniso_U_22
_atom_site_aniso_U_33
_atom_site_aniso_U_23
_atom_site_aniso_U_13
_atom_site_aniso_U_12
P1 0.0233(10) 0.0222(11) 0.0168(10) 0.0023(7) 0.0001(6) 0.0100(8)
P2 0.0166(10) 0.0188(13) 0.0271(14) -0.0035(10) -0.0017(5) 0.0094(6)
N1 0.037(4) 0.033(4) 0.029(4) -0.005(3) 0.001(3) 0.013(3)
N2 0.038(6) 0.038(6) 0.034(9) 0.000 0.000 0.019(3)
K1 0.0196(10) 0.0196(10) 0.0297(15) 0.000 0.000 0.0098(5)
K2 0.0186(9) 0.0186(9) 0.0282(12) 0.0005(4) -0.0005(4) 0.0112(9)
K3 0.0149(9) 0.0149(9) 0.0421(17) 0.000 0.000 0.0075(5)
K4 0.0242(10) 0.0242(10) 0.0208(14) 0.000 0.000 0.0121(5)

loop_
_atom_type_symbol
_atom_type_description
_atom_type_scat_dispersion_real
_atom_type_scat_dispersion_imag
_atom_type_scat_source
K K 0.2009 0.2494 'International Tables Vol C Tables 4.2.6.8 and 6.1.1.4'
N N 0.0061 0.0033 'International Tables Vol C Tables 4.2.6.8 and 6.1.1.4'
P P 0.1023 0.0942 'International Tables Vol C Tables 4.2.6.8 and 6.1.1.4'
H H 0.0000 0.0000 'International Tables Vol C Tables 4.2.6.8 and 6.1.1.4'

loop_
_geom_angle_atom_site_label_1
_geom_angle_atom_site_label_2
_geom_angle_atom_site_label_3
_geom_angle
_geom_angle_site_symmetry_1
_geom_angle_site_symmetry_3
_geom_angle_publ_flag
P2 P1 K2 78.54(11) . . ?
P2 P1 K1 77.25(8) . . ?
K2 P1 K1 149.79(8) . . ?
P2 P1 K4 151.86(10) . . ?
K2 P1 K4 78.70(10) . . ?
K1 P1 K4 117.37(6) . . ?
P2 P1 K3 68.85(7) . . ?
K2 P1 K3 75.08(5) . . ?
K1 P1 K3 111.98(6) . . ?
K4 P1 K3 120.21(5) . . ?
P2 P1 H1 107(4) . . ?
K2 P1 H1 48(4) . . ?
K1 P1 H1 160(4) . . ?
K4 P1 H1 68(4) . . ?
K3 P1 H1 55(4) . . ?
P1 P2 P1 115.54(18) 18_554 . ?
P1 P2 K3 121.40(8) 18_554 . ?
P1 P2 K3 73.22(9) . . ?
P1 P2 K2 63.39(8) 18_554 . ?
P1 P2 K2 64.59(8) . . ?
K3 P2 K2 72.57(4) . . ?
P1 P2 K1 128.37(8) 18_554 . ?
P1 P2 K1 66.11(9) . . ?
K3 P2 K1 108.66(11) . . ?
K2 P2 K1 127.64(6) . . ?
P1 P2 K4 98.39(15) 18_554 . ?
P1 P2 K4 17.16(6) . . ?
K3 P2 K4 80.96(8) . . ?
K2 P2 K4 51.39(5) . . ?
K1 P2 K4 76.62(8) . . ?
K1 N1 K3 95.4(2) . . ?
K1 N1 K4 72.81(14) . . ?
K3 N1 K4 67.82(9) . . ?
K1 N1 K2 69.66(15) . . ?
K3 N1 K2 35.29(7) . . ?
K4 N1 K2 38.13(6) . . ?
K1 N1 H2 96(4) . . ?
K3 N1 H2 25(4) . . ?
K4 N1 H2 46(5) . . ?
K2 N1 H2 27(4) . . ?
K1 N1 H3 68(6) . . ?
K3 N1 H3 94(6) . . ?
K4 N1 H3 134(6) . . ?
K2 N1 H3 105(5) . . ?
H2 N1 H3 117(7) . . ?
K1 N1 H4 178(5) . . ?
K3 N1 H4 83(5) . . ?
K4 N1 H4 105(5) . . ?
K2 N1 H4 109(5) . . ?
H2 N1 H4 82(6) . . ?
H3 N1 H4 114(8) . . ?
K3 N2 K4 77.87(3) . . ?
K3 N2 K2 38.33(6) . . ?
K4 N2 K2 42.22(4) . . ?
K3 N2 K1 64.91(5) . . ?
K4 N2 K1 57.871(13) . . ?
K2 N2 K1 63.48(5) . . ?
N1 K1 P1 71.69(15) . . ?
N1 K1 P2 86.58(17) . . ?
P1 K1 P2 36.64(6) . . ?
N1 K1 N2 27.23(14) . . ?
P1 K1 N2 44.67(5) . . ?
P2 K1 N2 62.84(11) . . ?
P1 K2 P2 36.87(6) . . ?
P1 K2 N2 46.50(5) . . ?
P2 K2 N2 64.67(4) . . ?
P1 K2 N1 14.91(7) . . ?
P2 K2 N1 37.33(8) . . ?
N2 K2 N1 33.40(7) . . ?
N2 K3 P2 119.68(7) . . ?
N2 K3 P1 86.52(5) . . ?
P2 K3 P1 37.93(6) . . ?
N2 K3 N1 56.32(11) . . ?
P2 K3 N1 69.26(14) . . ?
P1 K3 N1 54.51(10) . . ?
P1 K4 P2 10.98(4) . . ?
P1 K4 N2 51.21(7) . . ?
P2 K4 N2 59.62(8) . . ?
P1 K4 N1 36.07(10) . . ?
P2 K4 N1 46.94(10) . . ?
N2 K4 N1 37.85(7) . . ?

loop_
_geom_bond_atom_site_label_1
_geom_bond_atom_site_label_2
_geom_bond_distance
_geom_bond_site_symmetry_2
_geom_bond_publ_flag
P1 P2 2.212(4) . ?
P1 K2 3.329(4) . ?
P1 K1 3.388(4) . ?
P1 K4 3.427(4) . ?
P1 K3 3.444(4) . ?
P1 H1 1.30(5) . ?
P2 P1 2.211(4) 18_554 ?
P2 K3 3.355(3) . ?
P2 K2 3.612(4) . ?
P2 K1 3.614(4) . ?
P2 K4 5.477(6) . ?
N1 K1 3.022(8) . ?
N1 K3 4.512(9) . ?
N1 K4 5.949(10) . ?
N1 K2 6.884(10) . ?
N1 H2 1.12(10) . ?
N1 H3 0.87(9) . ?
N1 H4 0.97(10) . ?
N2 K3 3.118(7) . ?
N2 K4 5.773(6) . ?
N2 K2 6.093(8) . ?
N2 K1 6.232(6) . ?
